data_7110472
loop_
_publ_author_name
'Burrell, Anthony K.'
'Campbell, Wayne M.'
'Jameson, Geoffrey B.'
'Officer, David L.'
'Boyd, Peter D. W.'
'Zhao, Zhongde'
'Cocks, Paul A.'
'Gordon, Keith C.'

_publ_section_title
;
 Bis(ferrocenyl)porphyrins. Compounds with strong long-range metal--metal
 coupling&#x2020;
;
_journal_issue 7
_journal_name_full 'Chemical Communications'
_journal_page_first 637
_journal_paper_doi 10.1039/a900691e
_journal_year 1999
_chemical_formula_sum 'C61 H72 Cl2 Fe2 N4'
_chemical_formula_weight 1043.83
_chemical_name_systematic
;
 ?
;
_space_group_IT_number 2
_symmetry_cell_setting triclinic
_symmetry_space_group_name_Hall '-P 1'
_symmetry_space_group_name_H-M 'P -1'
_atom_sites_solution_hydrogens geom
_atom_sites_solution_primary direct
_atom_sites_solution_secondary difmap
_audit_creation_method SHELXL-97
_cell_angle_alpha 73.49(3)
_cell_angle_beta 87.40(3)
_cell_angle_gamma 62.68(3)
_cell_formula_units_Z 2
_cell_length_a 13.722(3)
_cell_length_b 14.908(3)
_cell_length_c 15.368(3)
_cell_measurement_reflns_used 25
_cell_measurement_temperature 293(2)
_cell_measurement_theta_max 13
_cell_measurement_theta_min 8
_cell_volume 2664.6(13)
_computing_cell_refinement 'NONIUS CAD4/PC'
_computing_data_collection 'NONIUS CAD4/PC'
_computing_data_reduction 'XCAD-4B (Harms, 1994)'
_computing_structure_refinement 'SHELXL-97 (Sheldrick, 1997)'
_computing_structure_solution 'SHELXS-97 (Sheldrick, 1990)'
_diffrn_ambient_temperature 293(2)
_diffrn_measured_fraction_theta_full 0.000
_diffrn_measured_fraction_theta_max 1.000
_diffrn_measurement_device 'ENRAF-NONIUS CAD-4 '
_diffrn_measurement_method '\w scans'
_diffrn_radiation_monochromator graphite
_diffrn_radiation_source 'fine-focus sealed tube'
_diffrn_radiation_type MoK\a
_diffrn_radiation_wavelength 0.71073
_diffrn_reflns_av_R_equivalents 0.0896
_diffrn_reflns_av_sigmaI/netI 0.2022
_diffrn_reflns_limit_h_max 13
_diffrn_reflns_limit_h_min 0
_diffrn_reflns_limit_k_max 14
_diffrn_reflns_limit_k_min -12
_diffrn_reflns_limit_l_max 14
_diffrn_reflns_limit_l_min -14
_diffrn_reflns_number 5249
_diffrn_reflns_theta_full 0.50
_diffrn_reflns_theta_max 19.99
_diffrn_reflns_theta_min 1.39
_diffrn_standards_decay_% <2
_diffrn_standards_interval_count 100
_diffrn_standards_number 3
_exptl_absorpt_coefficient_mu 0.688
_exptl_crystal_colour purple
_exptl_crystal_density_diffrn 1.301
_exptl_crystal_density_method 'not measured'
_exptl_crystal_description plate
_exptl_crystal_F_000 1104
_exptl_crystal_size_max 0.11
_exptl_crystal_size_mid 0.11
_exptl_crystal_size_min 0.31
_refine_diff_density_max 0.568
_refine_diff_density_min -0.438
_refine_diff_density_rms 0.101
_refine_ls_extinction_method none
_refine_ls_goodness_of_fit_ref 0.987
_refine_ls_hydrogen_treatment mixed
_refine_ls_matrix_type full
_refine_ls_number_parameters 623
_refine_ls_number_reflns 4967
_refine_ls_number_restraints 0
_refine_ls_restrained_S_all 0.987
_refine_ls_R_factor_all 0.2262
_refine_ls_R_factor_gt 0.0586
_refine_ls_shift/su_max 0.068
_refine_ls_shift/su_mean 0.009
_refine_ls_structure_factor_coef Fsqd
_refine_ls_weighting_details 'w=1/[\s^2^(Fo^2^)+(0.1599P)^2^+0.0000P] where P=(Fo^2^+2Fc^2^)/3'
_refine_ls_weighting_scheme calc
_refine_ls_wR_factor_gt 0.1645
_refine_ls_wR_factor_ref 0.2549
_reflns_number_gt 2219
_reflns_number_total 4967
_reflns_threshold_expression >2sigma(I)
_cod_data_source_file 900691esup1.cif
_cod_data_source_block wax1
_cod_depositor_comments
;
The following automatic conversions were performed:

'_symmetry_cell_setting' value 'Triclinic' changed to 'triclinic'
according to /home/saulius/struct/CIF-dictionaries/cif_core.dic
dictionary named 'cif_core.dic' version 2.4.2 from 2011-04-26.

Automatic conversion script
Id: cif_fix_values 1891 2012-01-12 08:04:46Z andrius 

The following automatic conversions were performed:

'_refine_ls_weighting_scheme' value 'calc
w=1/[\s^2^(Fo^2^)+(0.1599P)^2^+0.0000P] where P=(Fo^2^+2Fc^2^)/3' was
changed to 'calc'. New tag '_refine_ls_weighting_details' was
created. The value of the new tag was set to
'w=1/[\s^2^(Fo^2^)+(0.1599P)^2^+0.0000P] where P=(Fo^2^+2Fc^2^)/3'.

Automatic conversion script
Id: cif_fix_values 3143 2015-03-26 13:38:13Z robertas 
;
_cod_original_cell_volume 2664.6(9)
_cod_original_sg_symbol_H-M P-1
_cod_database_code 7110472

loop_
_symmetry_equiv_pos_as_xyz
'x, y, z'
'-x, -y, -z'

loop_
_atom_site_label
_atom_site_type_symbol
_atom_site_fract_x
_atom_site_fract_y
_atom_site_fract_z
_atom_site_U_iso_or_equiv
_atom_site_adp_type
_atom_site_occupancy
_atom_site_calc_flag
_atom_site_refinement_flags
Fe1 Fe -0.08350(16) -0.14796(15) -0.06091(14) 0.0659(7) Uani 1 d .
Fe2 Fe -0.20628(15) 0.36799(15) 0.38397(12) 0.0612(7) Uani 1 d .
N1 N -0.3843(7) 0.0940(7) 0.0865(6) 0.044(2) Uani 1 d .
N2 N -0.4186(7) 0.2275(7) 0.2208(6) 0.038(2) Uani 1 d .
H2A H -0.3902 0.2321 0.1668 0.046 Uiso 1 d R
N3 N -0.3704(7) 0.3645(7) 0.1005(6) 0.036(2) Uani 1 d .
N4 N -0.3397(7) 0.2347(8) -0.0340(6) 0.048(3) Uani 1 d .
H4A H -0.3483 0.2204 0.0259 0.057 Uiso 1 d R
C1 C -0.3001(9) 0.0615(8) -0.0518(8) 0.039(3) Uani 1 d .
C2 C -0.3450(9) 0.0304(8) 0.0297(8) 0.041(3) Uani 1 d .
C3 C -0.3652(10) -0.0594(9) 0.0677(7) 0.044(3) Uani 1 d .
C4 C -0.4147(9) -0.0457(8) 0.1443(7) 0.039(3) Uani 1 d .
C5 C -0.4267(9) 0.0498(9) 0.1580(8) 0.045(3) Uani 1 d .
C6 C -0.4662(9) 0.0842(9) 0.2316(7) 0.043(3) Uani 1 d .
H6A H -0.5009 0.0469 0.2704 0.052 Uiso 1 d R
C7 C -0.4647(9) 0.1636(9) 0.2604(7) 0.039(3) Uani 1 d .
C8 C -0.5061(8) 0.1859(8) 0.3453(7) 0.040(3) Uani 1 d .
C9 C -0.4816(9) 0.2596(8) 0.3549(7) 0.035(3) Uani 1 d .
C10 C -0.4249(9) 0.2831(8) 0.2778(7) 0.038(3) Uani 1 d .
C11 C -0.3854(9) 0.3590(8) 0.2598(8) 0.042(3) Uani 1 d .
C12 C -0.3727(9) 0.4084(8) 0.1706(8) 0.041(3) Uani 1 d .
C13 C -0.3642(9) 0.5048(8) 0.1283(8) 0.043(3) Uani 1 d .
C14 C -0.3648(8) 0.5197(8) 0.0387(8) 0.039(3) Uani 1 d .
C15 C -0.3654(9) 0.4299(8) 0.0186(7) 0.035(3) Uani 1 d .
C16 C -0.3575(9) 0.4112(8) -0.0643(7) 0.040(3) Uani 1 d .
H16A H -0.3606 0.4691 -0.1138 0.048 Uiso 1 d R
C17 C -0.3456(8) 0.3281(9) -0.0910(7) 0.036(3) Uani 1 d .
C18 C -0.3322(9) 0.3201(9) -0.1830(7) 0.039(3) Uani 1 d .
C19 C -0.3151(8) 0.2238(9) -0.1817(7) 0.037(3) Uani 1 d .
C20 C -0.3177(8) 0.1692(9) -0.0851(7) 0.037(3) Uani 1 d .
C21 C -0.3472(10) -0.1463(9) 0.0291(8) 0.061(4) Uani 1 d .
H21A H -0.3684 -0.1944 0.0706 0.073 Uiso 1 d R
H21B H -0.3908 -0.1174 -0.0285 0.073 Uiso 1 d R
H21C H -0.2706 -0.1834 0.0205 0.073 Uiso 1 d R
C22 C -0.4572(11) -0.1173(10) 0.2054(8) 0.058(4) Uani 1 d .
H22A H -0.4896 -0.1401 0.1679 0.070 Uiso 1 d R
H22B H -0.5139 -0.0777 0.2383 0.070 Uiso 1 d R
C23 C -0.3648(16) -0.2157(13) 0.2746(11) 0.106(6) Uani 1 d .
H23A H -0.3041 -0.2492 0.2418 0.127 Uiso 1 d R
H23B H -0.3929 -0.2648 0.3006 0.127 Uiso 1 d R
C24 C -0.3254(16) -0.1956(14) 0.3468(14) 0.129(7) Uani 1 d .
H24A H -0.3850 -0.1606 0.3799 0.154 Uiso 1 d R
H24B H -0.2922 -0.1505 0.3226 0.154 Uiso 1 d R
C25 C -0.2357(14) -0.3046(13) 0.4137(11) 0.128(7) Uani 1 d .
H25A H -0.2081 -0.2917 0.4626 0.153 Uiso 1 d R
H25B H -0.2694 -0.3491 0.4382 0.153 Uiso 1 d R
H25C H -0.1759 -0.3389 0.3804 0.153 Uiso 1 d R
C26 C -0.5668(10) 0.1319(10) 0.4050(7) 0.057(4) Uani 1 d .
H26A H -0.5678 0.1433 0.4636 0.069 Uiso 1 d R
H26B H -0.5252 0.0572 0.4141 0.069 Uiso 1 d R
C27 C -0.6820(10) 0.1662(10) 0.3712(8) 0.065(4) Uani 1 d .
H27A H -0.6822 0.1592 0.3110 0.079 Uiso 1 d R
H27B H -0.7253 0.2399 0.3662 0.079 Uiso 1 d R
C28 C -0.7367(12) 0.1072(12) 0.4293(8) 0.075(4) Uani 1 d .
H28A H -0.8147 0.1455 0.4117 0.090 Uiso 1 d R
H28B H -0.7249 0.1023 0.4920 0.090 Uiso 1 d R
C29 C -0.6921(13) -0.0052(12) 0.4205(10) 0.100(6) Uani 1 d .
H29A H -0.7291 -0.0406 0.4585 0.120 Uiso 1 d R
H29B H -0.7050 -0.0006 0.3581 0.120 Uiso 1 d R
H29C H -0.6144 -0.0442 0.4391 0.120 Uiso 1 d R
C30 C -0.5173(10) 0.3070(9) 0.4301(8) 0.057(4) Uani 1 d .
H30A H -0.5530 0.2725 0.4711 0.069 Uiso 1 d R
H30B H -0.4545 0.2994 0.4626 0.069 Uiso 1 d R
H30C H -0.5680 0.3807 0.4052 0.069 Uiso 1 d R
C31 C -0.3726(11) 0.5865(9) 0.1714(8) 0.061(4) Uani 1 d .
H31A H -0.3635 0.6414 0.1268 0.073 Uiso 1 d R
H31B H -0.4437 0.6163 0.1935 0.073 Uiso 1 d R
H31C H -0.3161 0.5541 0.2212 0.073 Uiso 1 d R
C32 C -0.3595(10) 0.6070(8) -0.0364(7) 0.045(3) Uani 1 d .
H32A H -0.3918 0.6708 -0.0190 0.054 Uiso 1 d R
H32B H -0.4015 0.6193 -0.0907 0.054 Uiso 1 d R
C33 C -0.2408(12) 0.5794(13) -0.0561(10) 0.099(6) Uani 1 d .
H33A H -0.2031 0.5065 -0.0549 0.118 Uiso 1 d R
H33B H -0.2054 0.5861 -0.0075 0.118 Uiso 1 d R
C34 C -0.2267(14) 0.6419(16) -0.1403(11) 0.125(7) Uani 1 d .
H34A H -0.2522 0.7126 -0.1374 0.150 Uiso 1 d R
H34B H -0.2721 0.6454 -0.1881 0.150 Uiso 1 d R
C35 C -0.1109(15) 0.6004(14) -0.1650(12) 0.126(7) Uani 1 d .
H35A H -0.1083 0.6462 -0.2223 0.151 Uiso 1 d R
H35B H -0.0649 0.5985 -0.1185 0.151 Uiso 1 d R
H35C H -0.0851 0.5304 -0.1698 0.151 Uiso 1 d R
C36 C -0.3308(10) 0.4054(9) -0.2619(7) 0.054(3) Uani 1 d .
H36A H -0.3763 0.4733 -0.2532 0.065 Uiso 1 d R
H36B H -0.3592 0.4040 -0.3171 0.065 Uiso 1 d R
C37 C -0.2093(16) 0.3882(16) -0.2698(10) 0.134(9) Uani 1 d .
H37A H -0.1666 0.3211 -0.2808 0.161 Uiso 1 d R
H37B H -0.1808 0.3827 -0.2115 0.161 Uiso 1 d R
C38 C -0.191(2) 0.4611(18) -0.3344(14) 0.163(9) Uani 1 d .
H38A H -0.2239 0.5274 -0.3210 0.196 Uiso 1 d R
H38B H -0.2216 0.4717 -0.3936 0.196 Uiso 1 d R
C39 C -0.0569(17) 0.412(3) -0.3308(16) 0.250(18) Uani 1 d .
H39A H -0.0394 0.4611 -0.3753 0.300 Uiso 1 d R
H39B H -0.0275 0.4017 -0.2712 0.300 Uiso 1 d R
H39C H -0.0252 0.3457 -0.3441 0.300 Uiso 1 d R
C40 C -0.3130(11) 0.1904(9) -0.2631(7) 0.056(3) Uani 1 d .
H40A H -0.3116 0.2428 -0.3160 0.067 Uiso 1 d R
H40B H -0.2484 0.1241 -0.2568 0.067 Uiso 1 d R
H40C H -0.3776 0.1825 -0.2698 0.067 Uiso 1 d R
C101 C -0.2262(10) -0.0069(8) -0.1037(7) 0.044(3) Uani 1 d .
C102 C -0.2300(10) -0.0844(8) -0.1406(7) 0.044(3) Uani 1 d .
H10A H -0.2838 -0.1097 -0.1314 0.053 Uiso 1 d R
C103 C -0.1403(12) -0.1162(10) -0.1912(9) 0.067(4) Uani 1 d .
H10B H -0.1222 -0.1691 -0.2217 0.081 Uiso 1 d R
C104 C -0.0774(11) -0.0661(11) -0.1893(8) 0.069(4) Uani 1 d .
H10C H -0.0125 -0.0744 -0.2199 0.083 Uiso 1 d R
C105 C -0.1290(10) 0.0010(9) -0.1340(8) 0.052(3) Uani 1 d .
H10D H -0.1040 0.0465 -0.1203 0.063 Uiso 1 d R
C106 C 0.006(2) -0.1760(19) 0.0531(17) 0.143(9) Uani 1 d .
H10E H 0.0088 -0.1239 0.0762 0.172 Uiso 1 d R
C107 C -0.0666(15) -0.2169(14) 0.0734(11) 0.090(5) Uani 1 d .
H10F H -0.1244 -0.1965 0.1125 0.108 Uiso 1 d R
C108 C -0.0455(18) -0.2905(13) 0.0306(13) 0.096(5) Uani 1 d .
H10G H -0.0827 -0.3323 0.0344 0.115 Uiso 1 d R
C109 C 0.038(2) -0.2922(18) -0.0176(16) 0.141(10) Uani 1 d .
H10H H 0.0690 -0.3371 -0.0561 0.169 Uiso 1 d R
C110 C 0.0743(18) -0.224(3) -0.008(2) 0.161(13) Uani 1 d .
H11A H 0.1355 -0.2149 -0.0339 0.193 Uiso 1 d R
C201 C -0.3521(10) 0.3741(9) 0.3439(8) 0.045(3) Uani 1 d .
C202 C -0.2883(11) 0.2814(10) 0.4197(8) 0.057(3) Uani 1 d .
H20A H -0.2607 0.2091 0.4207 0.068 Uiso 1 d R
C203 C -0.2740(13) 0.3158(14) 0.4919(9) 0.077(5) Uani 1 d .
H20B H -0.2363 0.2713 0.5512 0.092 Uiso 1 d R
C204 C -0.3260(13) 0.4237(15) 0.4641(10) 0.076(5) Uani 1 d .
H20C H -0.3288 0.4675 0.5005 0.091 Uiso 1 d R
C205 C -0.3740(10) 0.4621(11) 0.3748(9) 0.054(3) Uani 1 d .
H20D H -0.4137 0.5351 0.3394 0.065 Uiso 1 d R
C206 C -0.0777(15) 0.3939(19) 0.4097(13) 0.094(6) Uani 1 d .
H20E H -0.0732 0.4268 0.4537 0.113 Uiso 1 d R
C207 C -0.0434(12) 0.2888(17) 0.4250(16) 0.111(7) Uani 1 d .
H20F H -0.0094 0.2348 0.4818 0.133 Uiso 1 d R
C208 C -0.0643(15) 0.2731(18) 0.3427(18) 0.102(7) Uani 1 d .
H20G H -0.0458 0.2060 0.3342 0.123 Uiso 1 d R
C209 C -0.1134(13) 0.372(2) 0.2771(11) 0.093(6) Uani 1 d .
H20H H -0.1351 0.3864 0.2142 0.111 Uiso 1 d R
C210 C -0.1213(13) 0.4447(14) 0.3226(14) 0.084(5) Uani 1 d .
H21D H -0.1530 0.5197 0.2942 0.101 Uiso 1 d R
Cl2 Cl -0.1138(10) -0.0683(11) 0.2488(8) 0.311(6) Uani 1 d .
C100 C -0.1757(17) 0.016(2) 0.307(2) 0.234(15) Uani 1 d .
H10I H -0.2360 0.0066 0.3342 0.280 Uiso 1 d R
H10J H -0.2049 0.0872 0.2671 0.280 Uiso 1 d R
Cl1 Cl -0.0843(7) -0.0010(6) 0.3925(5) 0.217(3) Uani 1 d .

loop_
_atom_site_aniso_label
_atom_site_aniso_U_11
_atom_site_aniso_U_22
_atom_site_aniso_U_33
_atom_site_aniso_U_23
_atom_site_aniso_U_13
_atom_site_aniso_U_12
Fe1 0.0511(13) 0.0535(13) 0.0794(15) -0.0199(11) -0.0023(11) -0.0123(11)
Fe2 0.0586(14) 0.0761(15) 0.0557(13) -0.0207(11) 0.0106(10) -0.0369(12)
N1 0.049(6) 0.042(6) 0.043(6) -0.015(6) 0.017(5) -0.022(5)
N2 0.044(6) 0.038(6) 0.031(5) -0.005(5) 0.015(5) -0.022(5)
N3 0.041(6) 0.039(6) 0.034(6) -0.018(5) 0.006(5) -0.019(5)
N4 0.060(7) 0.067(8) 0.017(5) -0.004(6) 0.003(5) -0.035(6)
C1 0.041(7) 0.009(7) 0.055(8) -0.002(6) -0.006(6) -0.005(6)
C2 0.047(8) 0.025(7) 0.051(8) -0.004(7) 0.015(6) -0.021(6)
C3 0.061(8) 0.036(7) 0.038(7) -0.005(6) -0.004(7) -0.028(7)
C4 0.057(8) 0.036(8) 0.018(6) -0.004(6) 0.006(6) -0.020(7)
C5 0.041(8) 0.039(8) 0.044(8) 0.000(7) 0.007(6) -0.018(7)
C6 0.043(8) 0.065(9) 0.039(7) -0.018(7) 0.002(6) -0.038(7)
C7 0.063(9) 0.041(7) 0.021(6) -0.010(6) 0.006(6) -0.031(7)
C8 0.030(7) 0.019(7) 0.050(8) 0.006(6) -0.011(6) -0.002(6)
C9 0.041(7) 0.039(7) 0.025(7) -0.005(6) 0.008(6) -0.020(6)
C10 0.040(8) 0.032(7) 0.034(7) -0.008(6) 0.003(6) -0.010(6)
C11 0.041(8) 0.027(7) 0.058(9) -0.020(7) 0.010(6) -0.013(6)
C12 0.047(8) 0.026(7) 0.054(8) -0.015(7) 0.000(6) -0.019(6)
C13 0.051(8) 0.036(8) 0.038(8) -0.012(6) 0.013(6) -0.019(6)
C14 0.032(7) 0.036(7) 0.047(8) -0.009(6) 0.002(6) -0.015(6)
C15 0.045(8) 0.029(7) 0.028(7) -0.003(6) 0.010(6) -0.018(6)
C16 0.051(8) 0.027(7) 0.049(8) -0.012(6) 0.010(6) -0.024(6)
C17 0.033(7) 0.040(8) 0.046(8) -0.011(7) 0.003(6) -0.027(6)
C18 0.046(8) 0.040(8) 0.039(8) -0.025(6) 0.013(6) -0.021(6)
C19 0.032(7) 0.042(8) 0.031(7) -0.012(6) 0.009(5) -0.012(6)
C20 0.030(7) 0.052(9) 0.020(7) -0.003(7) -0.002(5) -0.017(6)
C21 0.078(10) 0.045(8) 0.066(8) -0.016(7) 0.018(7) -0.036(8)
C22 0.084(10) 0.052(9) 0.045(8) -0.006(7) 0.003(8) -0.042(9)
C23 0.173(19) 0.089(14) 0.083(12) -0.022(11) 0.026(13) -0.086(14)
C24 0.125(17) 0.097(16) 0.147(18) -0.022(14) 0.005(15) -0.044(13)
C25 0.102(14) 0.090(14) 0.121(15) 0.011(12) -0.023(12) -0.008(12)
C26 0.053(9) 0.075(10) 0.034(7) 0.008(7) 0.008(7) -0.037(8)
C27 0.060(10) 0.073(10) 0.062(9) -0.014(8) 0.015(8) -0.035(8)
C28 0.081(11) 0.107(13) 0.060(9) -0.020(9) 0.023(8) -0.067(10)
C29 0.100(13) 0.094(14) 0.103(13) 0.013(10) -0.022(10) -0.064(12)
C30 0.070(9) 0.057(9) 0.056(8) -0.010(7) 0.012(7) -0.043(8)
C31 0.093(11) 0.047(8) 0.064(9) -0.031(7) 0.023(8) -0.042(8)
C32 0.075(10) 0.028(7) 0.039(7) -0.014(6) 0.019(7) -0.027(7)
C33 0.087(13) 0.120(14) 0.094(12) 0.020(10) 0.004(10) -0.082(12)
C34 0.095(15) 0.18(2) 0.100(14) -0.017(14) 0.031(11) -0.080(15)
C35 0.139(17) 0.141(17) 0.140(16) -0.061(14) 0.079(14) -0.095(15)
C36 0.086(10) 0.047(8) 0.033(7) -0.007(7) 0.016(7) -0.037(8)
C37 0.20(2) 0.22(2) 0.055(10) 0.030(12) -0.006(11) -0.19(2)
C38 0.23(3) 0.20(2) 0.126(18) -0.079(18) -0.003(18) -0.13(2)
C39 0.124(19) 0.56(6) 0.24(3) -0.24(3) 0.102(19) -0.25(3)
C40 0.081(10) 0.054(8) 0.048(8) -0.019(7) 0.019(7) -0.043(8)
C101 0.059(9) 0.025(7) 0.045(7) -0.014(6) -0.002(7) -0.014(7)
C102 0.043(8) 0.038(7) 0.035(7) -0.012(6) 0.004(6) -0.005(6)
C103 0.072(10) 0.059(9) 0.078(10) -0.030(8) 0.020(9) -0.032(9)
C104 0.066(10) 0.080(11) 0.070(10) -0.046(9) 0.050(8) -0.030(9)
C105 0.055(9) 0.049(8) 0.062(8) -0.024(7) 0.005(7) -0.028(7)
C106 0.12(2) 0.15(2) 0.14(2) -0.009(17) -0.086(17) -0.07(2)
C107 0.087(13) 0.091(14) 0.086(12) -0.026(11) -0.019(10) -0.034(12)
C108 0.116(17) 0.054(12) 0.091(13) 0.000(10) -0.033(12) -0.026(11)
C109 0.079(18) 0.091(18) 0.134(19) 0.010(15) 0.010(16) 0.033(14)
C110 0.047(14) 0.21(3) 0.18(3) 0.00(2) -0.008(14) -0.050(19)
C201 0.061(8) 0.043(8) 0.039(7) -0.018(7) 0.021(6) -0.030(7)
C202 0.077(10) 0.057(9) 0.043(8) -0.014(8) 0.015(7) -0.038(8)
C203 0.097(13) 0.114(15) 0.041(9) -0.021(10) 0.012(8) -0.068(12)
C204 0.107(13) 0.119(14) 0.063(11) -0.065(10) 0.026(9) -0.083(12)
C205 0.050(8) 0.065(10) 0.055(9) -0.024(8) 0.017(7) -0.031(8)
C206 0.104(15) 0.15(2) 0.064(12) -0.037(12) -0.003(10) -0.088(15)
C207 0.043(10) 0.089(16) 0.16(2) 0.013(14) -0.011(11) -0.020(11)
C208 0.058(12) 0.14(2) 0.149(18) -0.100(19) 0.050(13) -0.049(13)
C209 0.051(11) 0.153(19) 0.062(11) -0.017(14) 0.013(9) -0.046(13)
C210 0.070(11) 0.110(14) 0.107(15) -0.054(14) 0.033(11) -0.059(11)
Cl2 0.306(12) 0.477(17) 0.379(13) -0.307(14) 0.134(11) -0.276(13)
C100 0.059(14) 0.29(3) 0.37(4) -0.21(3) -0.02(2) -0.036(18)
Cl1 0.242(9) 0.191(7) 0.207(8) -0.042(6) 0.069(7) -0.106(7)

loop_
_atom_type_symbol
_atom_type_description
_atom_type_scat_dispersion_real
_atom_type_scat_dispersion_imag
_atom_type_scat_source
C C 0.0033 0.0016 'International Tables Vol C Tables 4.2.6.8 and 6.1.1.4'
H H 0.0000 0.0000 'International Tables Vol C Tables 4.2.6.8 and 6.1.1.4'
N N 0.0061 0.0033 'International Tables Vol C Tables 4.2.6.8 and 6.1.1.4'
Fe Fe 0.3463 0.8444 'International Tables Vol C Tables 4.2.6.8 and 6.1.1.4'
Cl Cl 0.1484 0.1585 'International Tables Vol C Tables 4.2.6.8 and 6.1.1.4'

loop_
_geom_angle_atom_site_label_1
_geom_angle_atom_site_label_2
_geom_angle_atom_site_label_3
_geom_angle
C109 Fe1 C105 146.4(11)
C109 Fe1 C110 40.4(9)
C105 Fe1 C110 112.2(11)
C109 Fe1 C107 64.9(8)
C105 Fe1 C107 131.9(7)
C110 Fe1 C107 67.8(9)
C109 Fe1 C106 66.1(11)
C105 Fe1 C106 107.0(8)
C110 Fe1 C106 40.8(9)
C107 Fe1 C106 39.8(7)
C109 Fe1 C104 114.7(9)
C105 Fe1 C104 41.3(4)
C110 Fe1 C104 102.9(9)
C107 Fe1 C104 166.8(7)
C106 Fe1 C104 127.1(10)
C109 Fe1 C108 38.9(8)
C105 Fe1 C108 170.9(8)
C110 Fe1 C108 68.3(10)
C107 Fe1 C108 39.1(6)
C106 Fe1 C108 67.0(8)
C104 Fe1 C108 147.8(8)
C109 Fe1 C103 110.3(9)
C105 Fe1 C103 67.6(5)
C110 Fe1 C103 127.1(11)
C107 Fe1 C103 153.2(7)
C106 Fe1 C103 165.4(11)
C104 Fe1 C103 39.9(5)
C108 Fe1 C103 120.0(7)
C109 Fe1 C101 171.4(12)
C105 Fe1 C101 41.6(4)
C110 Fe1 C101 147.6(12)
C107 Fe1 C101 112.7(6)
C106 Fe1 C101 117.9(8)
C104 Fe1 C101 69.7(5)
C108 Fe1 C101 134.0(8)
C103 Fe1 C101 67.8(5)
C109 Fe1 C102 132.2(11)
C105 Fe1 C102 68.9(5)
C110 Fe1 C102 166.3(11)
C107 Fe1 C102 122.4(6)
C106 Fe1 C102 152.8(10)
C104 Fe1 C102 68.5(5)
C108 Fe1 C102 113.0(6)
C103 Fe1 C102 39.7(4)
C101 Fe1 C102 41.1(4)
C203 Fe2 C207 103.8(7)
C203 Fe2 C208 123.1(9)
C207 Fe2 C208 41.0(7)
C203 Fe2 C204 39.8(5)
C207 Fe2 C204 124.9(9)
C208 Fe2 C204 160.9(10)
C203 Fe2 C202 40.8(5)
C207 Fe2 C202 115.4(7)
C208 Fe2 C202 104.8(7)
C204 Fe2 C202 67.4(5)
C203 Fe2 C210 152.0(7)
C207 Fe2 C210 65.9(7)
C208 Fe2 C210 67.2(7)
C204 Fe2 C210 123.3(7)
C202 Fe2 C210 167.2(7)
C203 Fe2 C209 162.1(9)
C207 Fe2 C209 67.9(7)
C208 Fe2 C209 40.4(6)
C204 Fe2 C209 157.8(9)
C202 Fe2 C209 127.0(7)
C210 Fe2 C209 40.6(6)
C203 Fe2 C206 117.1(6)
C207 Fe2 C206 39.2(6)
C208 Fe2 C206 67.3(7)
C204 Fe2 C206 110.0(6)
C202 Fe2 C206 149.4(8)
C210 Fe2 C206 38.6(6)
C209 Fe2 C206 67.1(6)
C203 Fe2 C205 67.8(6)
C207 Fe2 C205 163.6(9)
C208 Fe2 C205 155.3(8)
C204 Fe2 C205 40.0(5)
C202 Fe2 C205 68.0(5)
C210 Fe2 C205 114.7(6)
C209 Fe2 C205 124.1(6)
C206 Fe2 C205 130.8(7)
C203 Fe2 C201 68.9(5)
C207 Fe2 C201 151.8(8)
C208 Fe2 C201 118.9(6)
C204 Fe2 C201 67.6(5)
C202 Fe2 C201 41.4(4)
C210 Fe2 C201 132.4(7)
C209 Fe2 C201 110.5(6)
C206 Fe2 C201 168.4(7)
C205 Fe2 C201 40.2(4)
C5 N1 C2 109.9(9)
C10 N2 C7 106.7(8)
C15 N3 C12 109.4(8)
C20 N4 C17 107.0(8)
C2 C1 C20 119.1(10)
C2 C1 C101 127.1(9)
C20 C1 C101 113.5(10)
N1 C2 C1 120.6(9)
N1 C2 C3 107.5(9)
C1 C2 C3 131.9(11)
C4 C3 C2 106.3(9)
C4 C3 C21 124.4(10)
C2 C3 C21 129.1(10)
C3 C4 C5 110.1(9)
C3 C4 C22 125.8(10)
C5 C4 C22 124.1(10)
C6 C5 N1 127.8(11)
C6 C5 C4 125.8(10)
N1 C5 C4 106.3(10)
C5 C6 C7 131.2(11)
N2 C7 C6 127.4(10)
N2 C7 C8 108.7(9)
C6 C7 C8 123.7(10)
C9 C8 C7 106.9(9)
C9 C8 C26 130.3(11)
C7 C8 C26 122.7(10)
C8 C9 C10 106.7(10)
C8 C9 C30 122.3(10)
C10 C9 C30 130.9(10)
N2 C10 C11 123.4(10)
N2 C10 C9 110.9(9)
C11 C10 C9 125.6(10)
C12 C11 C10 121.6(10)
C12 C11 C201 124.3(9)
C10 C11 C201 114.0(10)
C11 C12 N3 119.7(9)
C11 C12 C13 133.9(10)
N3 C12 C13 106.4(9)
C14 C13 C12 108.4(10)
C14 C13 C31 122.8(10)
C12 C13 C31 128.1(10)
C13 C14 C15 109.1(9)
C13 C14 C32 130.4(10)
C15 C14 C32 120.4(10)
C16 C15 N3 126.2(9)
C16 C15 C14 127.2(10)
N3 C15 C14 106.5(9)
C17 C16 C15 133.5(10)
C16 C17 N4 125.4(10)
C16 C17 C18 125.7(10)
N4 C17 C18 108.8(9)
C19 C18 C17 108.5(9)
C19 C18 C36 128.0(10)
C17 C18 C36 123.4(9)
C18 C19 C40 124.7(10)
C18 C19 C20 105.5(10)
C40 C19 C20 129.1(10)
N4 C20 C1 125.3(9)
N4 C20 C19 110.2(9)
C1 C20 C19 124.5(11)
C4 C22 C23 112.6(11)
C24 C23 C22 115.7(14)
C23 C24 C25 109.3(16)
C27 C26 C8 116.9(9)
C26 C27 C28 115.2(11)
C27 C28 C29 112.0(11)
C14 C32 C33 111.2(10)
C34 C33 C32 116.0(13)
C33 C34 C35 114.3(16)
C18 C36 C37 109.4(10)
C38 C37 C36 118.6(17)
C37 C38 C39 105(2)
C105 C101 C102 105.4(10)
C105 C101 C1 120.6(9)
C102 C101 C1 133.9(11)
C105 C101 Fe1 66.6(6)
C102 C101 Fe1 69.6(6)
C1 C101 Fe1 130.4(8)
C103 C102 C101 106.9(11)
C103 C102 Fe1 68.8(7)
C101 C102 Fe1 69.3(6)
C104 C103 C102 112.1(11)
C104 C103 Fe1 70.0(8)
C102 C103 Fe1 71.5(7)
C103 C104 C105 105.9(11)
C103 C104 Fe1 70.1(8)
C105 C104 Fe1 68.0(7)
C104 C105 C101 109.7(10)
C104 C105 Fe1 70.7(7)
C101 C105 Fe1 71.8(6)
C107 C106 C110 108(2)
C107 C106 Fe1 69.5(10)
C110 C106 Fe1 69.3(13)
C108 C107 C106 110(2)
C108 C107 Fe1 71.7(9)
C106 C107 Fe1 70.6(11)
C109 C108 C107 105(2)
C109 C108 Fe1 67.8(11)
C107 C108 Fe1 69.2(9)
C108 C109 C110 114(3)
C108 C109 Fe1 73.4(11)
C110 C109 Fe1 71.6(14)
C109 C110 C106 103(3)
C109 C110 Fe1 68.1(12)
C106 C110 Fe1 69.9(12)
C205 C201 C202 105.6(10)
C205 C201 C11 135.7(11)
C202 C201 C11 118.6(10)
C205 C201 Fe2 69.3(7)
C202 C201 Fe2 67.5(7)
C11 C201 Fe2 130.4(8)
C203 C202 C201 108.0(11)
C203 C202 Fe2 68.7(7)
C201 C202 Fe2 71.1(6)
C204 C203 C202 108.0(12)
C204 C203 Fe2 70.5(8)
C202 C203 Fe2 70.6(7)
C203 C204 C205 110.4(11)
C203 C204 Fe2 69.7(8)
C205 C204 Fe2 71.8(7)
C204 C205 C201 108.0(12)
C204 C205 Fe2 68.2(8)
C201 C205 Fe2 70.5(7)
C210 C206 C207 108.4(16)
C210 C206 Fe2 69.5(9)
C207 C206 Fe2 69.2(9)
C206 C207 C208 108.4(17)
C206 C207 Fe2 71.7(10)
C208 C207 Fe2 69.5(9)
C209 C208 C207 107.2(17)
C209 C208 Fe2 70.6(10)
C207 C208 Fe2 69.5(9)
C208 C209 C210 105.6(15)
C208 C209 Fe2 69.0(9)
C210 C209 Fe2 69.0(8)
C206 C210 C209 110.4(16)
C206 C210 Fe2 72.0(9)
C209 C210 Fe2 70.5(8)
Cl2 C100 Cl1 110.9(13)

loop_
_geom_bond_atom_site_label_1
_geom_bond_atom_site_label_2
_geom_bond_distance
Fe1 C109 1.960(18)
Fe1 C105 1.990(11)
Fe1 C110 2.00(2)
Fe1 C107 1.997(16)
Fe1 C106 2.012(17)
Fe1 C104 2.025(13)
Fe1 C108 2.029(15)
Fe1 C103 2.027(13)
Fe1 C101 2.059(11)
Fe1 C102 2.062(11)
Fe2 C203 2.003(13)
Fe2 C207 2.017(15)
Fe2 C208 2.017(15)
Fe2 C204 2.013(13)
Fe2 C202 2.027(11)
Fe2 C210 2.017(14)
Fe2 C209 2.038(14)
Fe2 C206 2.048(14)
Fe2 C205 2.059(12)
Fe2 C201 2.075(12)
N1 C5 1.365(13)
N1 C2 1.382(12)
N2 C10 1.342(12)
N2 C7 1.365(12)
N3 C15 1.377(12)
N3 C12 1.403(12)
N4 C20 1.343(12)
N4 C17 1.386(12)
C1 C2 1.423(14)
C1 C20 1.444(14)
C1 C101 1.465(15)
C2 C3 1.446(14)
C3 C4 1.351(14)
C3 C21 1.491(14)
C4 C5 1.433(15)
C4 C22 1.521(14)
C5 C6 1.361(14)
C6 C7 1.385(14)
C7 C8 1.463(14)
C8 C9 1.333(13)
C8 C26 1.520(14)
C9 C10 1.436(14)
C9 C30 1.474(14)
C10 C11 1.422(14)
C11 C12 1.406(15)
C11 C201 1.497(15)
C12 C13 1.454(14)
C13 C14 1.331(14)
C13 C31 1.503(14)
C14 C15 1.460(14)
C14 C32 1.501(14)
C15 C16 1.369(13)
C16 C17 1.352(13)
C17 C18 1.448(14)
C18 C19 1.339(13)
C18 C36 1.494(14)
C19 C40 1.466(14)
C19 C20 1.484(14)
C22 C23 1.556(19)
C23 C24 1.42(2)
C24 C25 1.59(2)
C26 C27 1.488(16)
C27 C28 1.495(15)
C28 C29 1.543(18)
C32 C33 1.525(17)
C33 C34 1.428(18)
C34 C35 1.49(2)
C36 C37 1.57(2)
C37 C38 1.36(2)
C38 C39 1.63(3)
C101 C105 1.438(15)
C101 C102 1.446(14)
C102 C103 1.389(15)
C103 C104 1.383(16)
C104 C105 1.415(15)
C106 C107 1.37(3)
C106 C110 1.40(3)
C107 C108 1.35(2)
C108 C109 1.33(3)
C109 C110 1.37(3)
C201 C205 1.420(15)
C201 C202 1.450(15)
C202 C203 1.403(16)
C203 C204 1.365(18)
C204 C205 1.392(17)
C206 C210 1.34(2)
C206 C207 1.36(2)
C207 C208 1.41(2)
C208 C209 1.40(2)
C209 C210 1.41(2)
Cl2 C100 1.65(2)
C100 Cl1 1.73(2)
